data_2228057
loop_
_publ_author_name
'Kim, Kyounghee'
'Na, Jooran'
'Yun, Hoseop'

_publ_section_title
;
 The two-dimensional thiophosphate CsCrP~2~S~7~
;
_journal_coeditor_code WM2382
_journal_issue 9
_journal_name_full 'Acta Crystallographica Section E'
_journal_page_first i65
_journal_paper_doi 10.1107/S1600536810030655
_journal_volume 66
_journal_year 2010
_chemical_formula_iupac 'Cr Cs P2 S7'
_chemical_formula_sum 'Cr Cs P2 S7'
_chemical_formula_weight 471.34
_chemical_name_systematic
;
caesium chromium(III) heptathiodiphosphate(V)
;
_space_group_IT_number 5
_symmetry_cell_setting monoclinic
_symmetry_space_group_name_Hall 'C 2y'
_symmetry_space_group_name_H-M 'C 1 2 1'
_audit_creation_method 'WinGX routine CIF_UPDATE'
_cell_angle_alpha 90
_cell_angle_beta 97.572(3)
_cell_angle_gamma 90
_cell_formula_units_Z 2
_cell_length_a 8.5867(7)
_cell_length_b 9.5461(7)
_cell_length_c 6.7504(6)
_cell_measurement_reflns_used 10764
_cell_measurement_temperature 290.0(10)
_cell_measurement_theta_max 27.51
_cell_measurement_theta_min 3.04
_cell_volume 548.50(8)
_computing_cell_refinement 'RAPID-AUTO (Rigaku, 2006)'
_computing_data_collection 'RAPID-AUTO (Rigaku, 2006)'
_computing_data_reduction 'RAPID-AUTO (Rigaku, 2006)'
_computing_molecular_graphics 'locally modified version of ORTEP (Johnson, 1965)'
_computing_publication_material 'WinGX (Farrugia, 1999)'
_computing_structure_refinement 'SHELXL97 (Sheldrick, 2008)'
_computing_structure_solution 'SHELXS97 (Sheldrick, 2008)'
_diffrn_ambient_temperature 290.0(10)
_diffrn_measured_fraction_theta_full 1
_diffrn_measured_fraction_theta_max 1
_diffrn_measurement_device_type 'Rigaku R-AXIS RAPID'
_diffrn_measurement_method \w
_diffrn_radiation_monochromator graphite
_diffrn_radiation_type MoK\a
_diffrn_radiation_wavelength 0.71073
_diffrn_reflns_av_R_equivalents 0.039
_diffrn_reflns_limit_h_max 11
_diffrn_reflns_limit_h_min -10
_diffrn_reflns_limit_k_max 12
_diffrn_reflns_limit_k_min -12
_diffrn_reflns_limit_l_max 8
_diffrn_reflns_limit_l_min -8
_diffrn_reflns_number 2714
_diffrn_reflns_theta_full 27.45
_diffrn_reflns_theta_max 27.45
_diffrn_reflns_theta_min 3.04
_diffrn_standards_decay_% 0
_diffrn_standards_interval_count 0
_diffrn_standards_interval_time 0
_diffrn_standards_number 0
_exptl_absorpt_coefficient_mu 5.872
_exptl_absorpt_correction_T_max 1.000
_exptl_absorpt_correction_T_min 0.6078
_exptl_absorpt_correction_type multi-scan
_exptl_absorpt_process_details '(ABSCOR; Higashi, 1995)'
_exptl_crystal_colour 'dark brown'
_exptl_crystal_density_diffrn 2.854
_exptl_crystal_density_method 'not measured'
_exptl_crystal_description needle
_exptl_crystal_F_000 442
_exptl_crystal_size_max 0.14
_exptl_crystal_size_mid 0.02
_exptl_crystal_size_min 0.02
_refine_diff_density_max 1.011
_refine_diff_density_min -1.086
_refine_ls_abs_structure_details 'Flack (1983), 593 Friedel pairs'
_refine_ls_abs_structure_Flack -0.01(3)
_refine_ls_extinction_method none
_refine_ls_goodness_of_fit_ref 1.178
_refine_ls_matrix_type full
_refine_ls_number_parameters 52
_refine_ls_number_reflns 1268
_refine_ls_number_restraints 1
_refine_ls_restrained_S_all 1.178
_refine_ls_R_factor_gt 0.0288
_refine_ls_shift/su_max 0
_refine_ls_structure_factor_coef Fsqd
_refine_ls_weighting_details 'calc w=1/[\s^2^(Fo^2^)+(0.0208P)^2^+0.2322P] where P=(Fo^2^+2Fc^2^)/3'
_refine_ls_weighting_scheme calc
_refine_ls_wR_factor_ref 0.0732
_reflns_number_gt 1052
_reflns_number_total 1268
_reflns_threshold_expression I>2\s(I)
_cod_data_source_file wm2382.cif
_cod_data_source_block I
_cod_original_sg_symbol_H-M 'C 2'
_cod_database_code 2228057
_cod_database_fobs_code 2228057

loop_
_symmetry_equiv_pos_as_xyz
'x, y, z'
'-x, y, -z'
'x+1/2, y+1/2, z'
'-x+1/2, y+1/2, -z'

loop_
_atom_site_type_symbol
_atom_site_label
_atom_site_fract_x
_atom_site_fract_y
_atom_site_fract_z
_atom_site_U_iso_or_equiv
_atom_site_adp_type
_atom_site_calc_flag
_atom_site_refinement_flags
_atom_site_occupancy
_atom_site_disorder_assembly
_atom_site_disorder_group
Cs Cs 0.5 0.39716(9) 0 0.0432(2) Uani d S 1 . .
Cr Cr 0 0.48837(14) 0.5 0.0198(4) Uani d S 1 . .
P P 0.3006(2) 0.63947(16) 0.4247(3) 0.0188(4) Uani d . 1 . .
S S1 0.15938(19) 0.51649(17) 0.2337(3) 0.0235(4) Uani d . 1 . .
S S2 0.1839(2) 0.65997(17) 0.6648(3) 0.0272(5) Uani d . 1 . .
S S3 0.3619(2) 0.81248(18) 0.2834(3) 0.0283(5) Uani d . 1 . .
S S4 0.5 0.5073(3) 0.5 0.0218(5) Uani d S 1 . .

loop_
_atom_site_aniso_label
_atom_site_aniso_U_11
_atom_site_aniso_U_22
_atom_site_aniso_U_33
_atom_site_aniso_U_12
_atom_site_aniso_U_13
_atom_site_aniso_U_23
Cs 0.0254(4) 0.0753(6) 0.0289(4) 0 0.0042(3) 0
Cr 0.0113(8) 0.0170(7) 0.0317(10) 0 0.0048(7) 0
P 0.0110(9) 0.0179(8) 0.0274(11) -0.0028(6) 0.0022(8) -0.0004(8)
S1 0.0149(8) 0.0271(9) 0.0291(10) -0.0051(7) 0.0053(8) -0.0056(8)
S2 0.0235(11) 0.0249(9) 0.0355(12) -0.0039(7) 0.0127(9) -0.0090(9)
S3 0.0258(10) 0.0247(9) 0.0319(11) -0.0102(8) -0.0056(9) 0.0070(9)
S4 0.0119(11) 0.0249(13) 0.0288(15) 0 0.0039(10) 0

loop_
_atom_type_symbol
_atom_type_description
_atom_type_scat_dispersion_real
_atom_type_scat_dispersion_imag
_atom_type_scat_source
Cs Cs -0.368 2.119 'International Tables Vol C Tables 4.2.6.8 and 6.1.1.4'
Cr Cr 0.321 0.624 'International Tables Vol C Tables 4.2.6.8 and 6.1.1.4'
P P 0.102 0.094 'International Tables Vol C Tables 4.2.6.8 and 6.1.1.4'
S S 0.125 0.123 'International Tables Vol C Tables 4.2.6.8 and 6.1.1.4'

loop_
_geom_angle_atom_site_label_1
_geom_angle_atom_site_label_2
_geom_angle_atom_site_label_3
_geom_angle_site_symmetry_1
_geom_angle_site_symmetry_3
_geom_angle
_geom_angle_publ_flag
S1 Cr S1 2_556 . 167.23(10) ?
S1 Cr S3 2_556 3_445 104.20(7) ?
S1 Cr S3 . 3_445 84.74(7) ?
S1 Cr S3 2_556 4_546 84.74(7) ?
S1 Cr S3 . 4_546 104.20(7) ?
S3 Cr S3 3_445 4_546 92.60(9) ?
S1 Cr S2 2_556 . 88.98(7) ?
S1 Cr S2 . . 82.44(6) ?
S3 Cr S2 3_445 . 166.77(6) ?
S3 Cr S2 4_546 . 87.38(7) ?
S1 Cr S2 2_556 2_556 82.44(6) ?
S1 Cr S2 . 2_556 88.98(7) ?
S3 Cr S2 3_445 2_556 87.38(7) ?
S3 Cr S2 4_546 2_556 166.77(6) ?
S2 Cr S2 . 2_556 95.64(10) ?
S3 P S2 . . 119.23(11) ?
S3 P S1 . . 110.24(12) ?
S2 P S1 . . 104.37(10) ?
S3 P S4 . . 110.27(11) ?
S2 P S4 . . 109.45(11) ?
S1 P S4 . . 101.73(10) ?
P S1 Cr . . 86.60(9) ?
P S2 Cr . . 85.93(9) ?
P S3 Cr . 3 114.79(11) ?
P S4 P 2_656 . 107.50(14) y

loop_
_geom_bond_atom_site_label_1
_geom_bond_atom_site_label_2
_geom_bond_site_symmetry_2
_geom_bond_distance
_geom_bond_publ_flag
Cr S1 2_556 2.414(2) ?
Cr S1 . 2.414(2) yes
Cr S2 . 2.440(2) yes
Cr S2 2_556 2.440(2) ?
Cr S3 3_445 2.430(2) yes
Cr S3 4_546 2.430(2) ?
P S1 . 2.025(3) yes
P S2 . 2.024(3) yes
P S3 . 2.012(2) yes
P S4 . 2.134(2) yes
S3 Cr 3 2.430(2) ?
S4 P 2_656 2.134(2) ?
